data_7126433
loop_
_publ_author_name
'Wang, Jian-Xin'
'Yu, Yi-Shuai'
'Niu, Li-Ya'
'Zou, Bo'
'Wang, Kai'
'Yang, Qing-Zheng'

_publ_section_title
;
 A difluoroboron \b-diketonate based thermometer with
 temperature-dependent emission wavelength.
;
_journal_issue 46
_journal_name_full 'Chemical communications (Cambridge, England)'
_journal_page_first 6269
_journal_page_last 6272
_journal_paper_doi 10.1039/d0cc01505a
_journal_volume 56
_journal_year 2020
_chemical_formula_moiety 'C24 H29 B F2 O3'
_chemical_formula_sum 'C24 H29 B F2 O3'
_chemical_formula_weight 414.28
_space_group_crystal_system triclinic
_space_group_IT_number 2
_space_group_name_Hall '-P 1'
_space_group_name_H-M_alt 'P -1'
_atom_sites_solution_hydrogens geom
_atom_sites_solution_primary dual
_audit_creation_date 2018-11-29
_audit_creation_method
;
Olex2 1.2
(compiled 2018.05.29 svn.r3508 for OlexSys, GUI svn.r5506)
;
_audit_update_record
;
2019-07-25 deposited with the CCDC.	2020-04-22 downloaded from the CCDC.
;
_cell_angle_alpha 70.598(4)
_cell_angle_beta 79.739(4)
_cell_angle_gamma 77.184(4)
_cell_formula_units_Z 4
_cell_length_a 10.1095(5)
_cell_length_b 14.6951(6)
_cell_length_c 16.0516(6)
_cell_measurement_reflns_used 14146
_cell_measurement_temperature 100.00(10)
_cell_measurement_theta_max 29.4470
_cell_measurement_theta_min 2.0950
_cell_volume 2178.99(17)
_computing_cell_refinement 'CrysAlisPro 1.171.39.29a (Rigaku OD, 2015)'
_computing_data_collection 'CrysAlisPro 1.171.39.29a (Rigaku OD, 2015)'
_computing_data_reduction 'CrysAlisPro 1.171.39.29a (Rigaku OD, 2015)'
_computing_molecular_graphics 'Olex2 (Dolomanov et al., 2009)'
_computing_publication_material 'Olex2 (Dolomanov et al., 2009)'
_computing_structure_refinement 'ShelXL (Sheldrick, 2015)'
_computing_structure_solution 'ShelXT (Sheldrick, 2015)'
_diffrn_ambient_environment N~2~
_diffrn_ambient_temperature 100.00(10)
_diffrn_detector 'CCD plate'
_diffrn_measured_fraction_theta_full 0.999
_diffrn_measured_fraction_theta_max 0.895
_diffrn_measurement_details
;
List of Runs (angles in degrees, time in seconds):

  # Type    Start    End  Width  t~exp~   \w     \q     \k     \f   Frames
#--------------------------------------------------------------------------
  1  \w     46.00  72.00   0.50    4.00    --  -15.70  57.00 120.00   52
  2  \w    -57.00 -10.00   0.50    4.00    --  -15.70  77.00 -30.00   94
  3  \w    -57.00 -17.00   0.50    4.00    --  -15.70  77.00-120.00   80
  4  \w    -35.00  32.00   0.50    4.00    --  -15.70  57.00 -30.00  134
  5  \w    -56.00 -25.00   0.50    4.00    --  -15.70  77.00  60.00   62
  6  \w    -49.00  30.00   0.50    4.00    --  -15.70  57.00 120.00  158
  7  \w    -14.00  12.00   0.50    4.00    --   15.80  71.00-125.48   52
  8  \w    -18.00 105.00   0.50    4.00    --   15.80  57.00-150.00  246
  9  \w     14.00  81.00   0.50    4.00    --   15.80  57.00  30.00  134
 10  \w     35.00  83.00   0.50    4.00    --   15.80  71.00-125.48   96
 11  \w     35.00 102.00   0.50    4.00    --   15.80  57.00  90.00  134
;
_diffrn_measurement_device 'four-circle diffractometer'
_diffrn_measurement_device_type 'XtaLAB AFC12 (RINC): Kappa single'
_diffrn_measurement_method '\w scans'
_diffrn_orient_matrix_type 'CrysAlisPro convention (1999,Acta A55,543-557)'
_diffrn_orient_matrix_UB_11 0.0173255000
_diffrn_orient_matrix_UB_12 -0.0336044000
_diffrn_orient_matrix_UB_13 0.0415106000
_diffrn_orient_matrix_UB_21 -0.0610379000
_diffrn_orient_matrix_UB_22 -0.0187271000
_diffrn_orient_matrix_UB_23 0.0057733000
_diffrn_orient_matrix_UB_31 0.0349185000
_diffrn_orient_matrix_UB_32 -0.0349542000
_diffrn_orient_matrix_UB_33 -0.0216117000
_diffrn_radiation_monochromator graphite
_diffrn_radiation_probe x-ray
_diffrn_radiation_type MoK\a
_diffrn_radiation_wavelength 0.71073
_diffrn_reflns_av_R_equivalents 0.0255
_diffrn_reflns_av_unetI/netI 0.0312
_diffrn_reflns_Laue_measured_fraction_full 0.999
_diffrn_reflns_Laue_measured_fraction_max 0.895
_diffrn_reflns_limit_h_max 13
_diffrn_reflns_limit_h_min -13
_diffrn_reflns_limit_k_max 20
_diffrn_reflns_limit_k_min -19
_diffrn_reflns_limit_l_max 21
_diffrn_reflns_limit_l_min -21
_diffrn_reflns_number 29362
_diffrn_reflns_point_group_measured_fraction_full 0.999
_diffrn_reflns_point_group_measured_fraction_max 0.895
_diffrn_reflns_theta_full 25.242
_diffrn_reflns_theta_max 29.601
_diffrn_reflns_theta_min 2.079
_diffrn_source 'fine-focus sealed X-ray tube'
_diffrn_source_type 'Enhance (Mo) X-ray Source'
_exptl_absorpt_coefficient_mu 0.092
_exptl_absorpt_correction_T_max 1.00000
_exptl_absorpt_correction_T_min 0.65935
_exptl_absorpt_correction_type multi-scan
_exptl_absorpt_process_details
;
CrysAlisPro 1.171.39.29a (Rigaku Oxford Diffraction, 2015)
Empirical absorption correction using spherical harmonics,
 implemented in SCALE3 ABSPACK scaling algorithm.
;
_exptl_crystal_colour yellow
_exptl_crystal_density_diffrn 1.263
_exptl_crystal_description block
_exptl_crystal_F_000 880
_exptl_crystal_size_max 0.4
_exptl_crystal_size_mid 0.22
_exptl_crystal_size_min 0.12
_refine_diff_density_max 0.437
_refine_diff_density_min -0.222
_refine_diff_density_rms 0.050
_refine_ls_extinction_method none
_refine_ls_goodness_of_fit_ref 1.022
_refine_ls_hydrogen_treatment constr
_refine_ls_matrix_type full
_refine_ls_number_parameters 555
_refine_ls_number_reflns 10961
_refine_ls_number_restraints 0
_refine_ls_restrained_S_all 1.022
_refine_ls_R_factor_all 0.0513
_refine_ls_R_factor_gt 0.0436
_refine_ls_shift/su_max 0.001
_refine_ls_shift/su_mean 0.000
_refine_ls_structure_factor_coef Fsqd
_refine_ls_weighting_details 'w=1/[\s^2^(Fo^2^)+(0.0696P)^2^+0.5380P] where P=(Fo^2^+2Fc^2^)/3'
_refine_ls_weighting_scheme calc
_refine_ls_wR_factor_gt 0.1192
_refine_ls_wR_factor_ref 0.1241
_reflns_Friedel_coverage 0.000
_reflns_number_gt 9392
_reflns_number_total 10961
_reflns_threshold_expression 'I > 2\s(I)'
_cod_data_source_file d0cc01505a2.cif
_cod_data_source_block 100k
_cod_depositor_comments 'Adding full bibliography for 7126433--7126447.cif.'
_cod_database_code 7126433
_shelx_shelxl_version_number 2018/3
_chemical_oxdiff_formula 'C24 H29 B F2 O3'
_shelx_space_group_comment
;
The symmetry employed for this shelxl refinement is uniquely defined
by the following loop, which should always be used as a source of
symmetry information in preference to the above space-group names.
They are only intended as comments.
;
_shelx_estimated_absorpt_t_max 0.989
_shelx_estimated_absorpt_t_min 0.964
_reflns_odcompleteness_completeness 89.52
_reflns_odcompleteness_iscentric 1
_reflns_odcompleteness_theta 29.54
_olex2_refinement_description
;
1. Fixed Uiso
 At 1.2 times of:
  All C(H) groups
 At 1.5 times of:
  All C(H,H,H) groups
2.a Aromatic/amide H refined with riding coordinates:
 C3(H3), C5(H5), C6(H6), C7(H7), C9(H9), C12(H12), C14(H14), C16(H16),
 C27(H27), C28(H28), C29(H29), C31(H31), C33(H33), C36(H36), C38(H38), C40(H40)
2.b Idealised Me refined as rotating group:
 C1(H1A,H1B,H1C), C18(H18A,H18B,H18C), C19(H19A,H19B,H19C), C20(H20A,H20B,
 H20C), C22(H22A,H22B,H22C), C23(H23A,H23B,H23C), C24(H24A,H24B,H24C), C25(H25A,
 H25B,H25C), C42(H42A,H42B,H42C), C43(H43A,H43B,H43C), C44(H44A,H44B,H44C),
 C46(H46A,H46B,H46C), C47(H47A,H47B,H47C), C48(H48A,H48B,H48C)
;
_olex2_submission_special_instructions 'No special instructions were received'
_oxdiff_exptl_absorpt_empirical_details
;
Empirical correction (ABSPACK) includes:
- Absorption correction using spherical harmonics
- Frame scaling
;
_oxdiff_exptl_absorpt_empirical_full_max 1.459
_oxdiff_exptl_absorpt_empirical_full_min 0.621

loop_
_space_group_symop_operation_xyz
'x, y, z'
'-x, -y, -z'

loop_
_atom_site_label
_atom_site_type_symbol
_atom_site_fract_x
_atom_site_fract_y
_atom_site_fract_z
_atom_site_U_iso_or_equiv
_atom_site_adp_type
_atom_site_occupancy
_atom_site_site_symmetry_order
_atom_site_calc_flag
_atom_site_refinement_flags_posn
_atom_site_refinement_flags_adp
_atom_site_refinement_flags_occupancy
_atom_site_disorder_assembly
_atom_site_disorder_group
F1 F 0.72656(7) 0.60722(5) 0.37862(4) 0.02433(15) Uani 1 1 d . . . . .
F2 F 0.69318(7) 0.75216(5) 0.40712(5) 0.02461(15) Uani 1 1 d . . . . .
O1 O 0.50576(8) 0.68065(6) 0.41578(5) 0.02186(17) Uani 1 1 d . . . . .
O2 O 0.67167(8) 0.61023(6) 0.52543(5) 0.02025(17) Uani 1 1 d . . . . .
O3 O 0.12251(8) 0.78361(6) 0.24281(5) 0.02584(19) Uani 1 1 d . . . . .
C1 C -0.00505(13) 0.79804(9) 0.21032(8) 0.0272(3) Uani 1 1 d . . . . .
H1A H 0.000254 0.838343 0.147814 0.041 Uiso 1 1 calc GR . . . .
H1B H -0.076774 0.831282 0.245332 0.041 Uiso 1 1 calc GR . . . .
H1C H -0.026495 0.734413 0.215433 0.041 Uiso 1 1 calc GR . . . .
C2 C 0.13126(11) 0.72883(8) 0.32988(7) 0.0186(2) Uani 1 1 d . . . . .
C3 C 0.25730(11) 0.71478(8) 0.35984(7) 0.0182(2) Uani 1 1 d . . . . .
H3 H 0.329910 0.743014 0.320772 0.022 Uiso 1 1 calc R . . . .
C4 C 0.27698(11) 0.65909(8) 0.44745(7) 0.0167(2) Uani 1 1 d . . . . .
C5 C 0.16867(11) 0.61857(9) 0.50536(8) 0.0224(2) Uani 1 1 d . . . . .
H5 H 0.181074 0.580973 0.565174 0.027 Uiso 1 1 calc R . . . .
C6 C 0.04371(12) 0.63405(9) 0.47429(8) 0.0259(2) Uani 1 1 d . . . . .
H6 H -0.029617 0.606847 0.513413 0.031 Uiso 1 1 calc R . . . .
C7 C 0.02350(11) 0.68873(9) 0.38679(8) 0.0231(2) Uani 1 1 d . . . . .
H7 H -0.062572 0.698539 0.366189 0.028 Uiso 1 1 calc R . . . .
C8 C 0.41303(10) 0.64123(8) 0.47622(7) 0.0164(2) Uani 1 1 d . . . . .
C9 C 0.44422(11) 0.58542(8) 0.56114(7) 0.0184(2) Uani 1 1 d . . . . .
H9 H 0.375993 0.555911 0.603997 0.022 Uiso 1 1 calc R . . . .
C10 C 0.57530(11) 0.57264(7) 0.58359(7) 0.0163(2) Uani 1 1 d . . . . .
C11 C 0.61329(11) 0.51780(8) 0.67365(7) 0.0167(2) Uani 1 1 d . . . . .
C12 C 0.72929(11) 0.53274(8) 0.69953(7) 0.0173(2) Uani 1 1 d . . . . .
H12 H 0.782939 0.577747 0.658993 0.021 Uiso 1 1 calc R . . . .
C13 C 0.76731(11) 0.48189(8) 0.78485(7) 0.0170(2) Uani 1 1 d . . . . .
C14 C 0.68646(11) 0.41566(8) 0.84159(7) 0.0192(2) Uani 1 1 d . . . . .
H14 H 0.711931 0.380150 0.899362 0.023 Uiso 1 1 calc R . . . .
C15 C 0.56905(11) 0.39887(8) 0.81746(7) 0.0183(2) Uani 1 1 d . . . . .
C16 C 0.53304(11) 0.45126(8) 0.73267(7) 0.0180(2) Uani 1 1 d . . . . .
H16 H 0.453783 0.442015 0.714547 0.022 Uiso 1 1 calc R . . . .
C17 C 0.88937(11) 0.50423(8) 0.81479(7) 0.0193(2) Uani 1 1 d . . . . .
C18 C 1.00991(12) 0.51298(10) 0.74084(8) 0.0286(3) Uani 1 1 d . . . . .
H18A H 1.034205 0.452625 0.723916 0.043 Uiso 1 1 calc GR . . . .
H18B H 1.088507 0.523260 0.762431 0.043 Uiso 1 1 calc GR . . . .
H18C H 0.983869 0.568631 0.689027 0.043 Uiso 1 1 calc GR . . . .
C19 C 0.84467(14) 0.60229(9) 0.83466(9) 0.0314(3) Uani 1 1 d . . . . .
H19A H 0.819180 0.654314 0.780363 0.047 Uiso 1 1 calc GR . . . .
H19B H 0.920180 0.617088 0.855810 0.047 Uiso 1 1 calc GR . . . .
H19C H 0.766050 0.598183 0.880512 0.047 Uiso 1 1 calc GR . . . .
C20 C 0.93806(13) 0.42561(9) 0.89907(8) 0.0281(3) Uani 1 1 d . . . . .
H20A H 0.865561 0.424548 0.948681 0.042 Uiso 1 1 calc GR . . . .
H20B H 1.019524 0.440684 0.913257 0.042 Uiso 1 1 calc GR . . . .
H20C H 0.960198 0.361374 0.889117 0.042 Uiso 1 1 calc GR . . . .
C21 C 0.48701(12) 0.32385(8) 0.88406(7) 0.0215(2) Uani 1 1 d . . . . .
C22 C 0.57770(13) 0.22209(9) 0.90601(8) 0.0263(2) Uani 1 1 d . . . . .
H22A H 0.607282 0.203293 0.851558 0.040 Uiso 1 1 calc GR . . . .
H22B H 0.525809 0.174107 0.949005 0.040 Uiso 1 1 calc GR . . . .
H22C H 0.657901 0.223910 0.931495 0.040 Uiso 1 1 calc GR . . . .
C23 C 0.44032(14) 0.35239(10) 0.97010(8) 0.0310(3) Uani 1 1 d . . . . .
H23A H 0.520440 0.353761 0.995913 0.047 Uiso 1 1 calc GR . . . .
H23B H 0.388298 0.304198 1.012646 0.047 Uiso 1 1 calc GR . . . .
H23C H 0.382513 0.417369 0.956518 0.047 Uiso 1 1 calc GR . . . .
C24 C 0.36033(14) 0.31776(10) 0.84712(9) 0.0336(3) Uani 1 1 d . . . . .
H24A H 0.299739 0.381651 0.834255 0.050 Uiso 1 1 calc GR . . . .
H24B H 0.311897 0.268335 0.891168 0.050 Uiso 1 1 calc GR . . . .
H24C H 0.388470 0.299415 0.792370 0.050 Uiso 1 1 calc GR . . . .
B1 B 0.65176(12) 0.66377(9) 0.43038(8) 0.0189(2) Uani 1 1 d . . . . .
F3 F 0.81789(7) 0.75216(5) 0.61123(5) 0.02802(16) Uani 1 1 d . . . . .
F4 F 0.77092(7) 0.89607(6) 0.64278(5) 0.02908(17) Uani 1 1 d . . . . .
O4 O 0.83883(8) 0.89697(6) 0.49710(5) 0.02098(17) Uani 1 1 d . . . . .
O5 O 0.99640(8) 0.82773(6) 0.61154(5) 0.02100(17) Uani 1 1 d . . . . .
O6 O 1.39906(9) 0.68268(6) 0.78428(5) 0.02535(18) Uani 1 1 d . . . . .
C25 C 1.28741(14) 0.64830(11) 0.84437(9) 0.0339(3) Uani 1 1 d . . . . .
H25A H 1.247299 0.608430 0.820695 0.051 Uiso 1 1 calc GR . . . .
H25B H 1.218464 0.704238 0.852190 0.051 Uiso 1 1 calc GR . . . .
H25C H 1.319106 0.608419 0.901859 0.051 Uiso 1 1 calc GR . . . .
C26 C 1.37300(11) 0.74152(8) 0.70056(7) 0.0195(2) Uani 1 1 d . . . . .
C27 C 1.48596(11) 0.77690(9) 0.64536(8) 0.0219(2) Uani 1 1 d . . . . .
H27 H 1.572634 0.759647 0.666886 0.026 Uiso 1 1 calc R . . . .
C28 C 1.47117(11) 0.83716(9) 0.55924(8) 0.0229(2) Uani 1 1 d . . . . .
H28 H 1.547849 0.861612 0.522059 0.028 Uiso 1 1 calc R . . . .
C29 C 1.34481(11) 0.86222(8) 0.52666(7) 0.0206(2) Uani 1 1 d . . . . .
H29 H 1.335360 0.903351 0.467464 0.025 Uiso 1 1 calc R . . . .
C30 C 1.23229(11) 0.82650(8) 0.58156(7) 0.0164(2) Uani 1 1 d . . . . .
C31 C 1.24585(11) 0.76627(8) 0.66959(7) 0.0176(2) Uani 1 1 d . . . . .
H31 H 1.168976 0.742831 0.707367 0.021 Uiso 1 1 calc R . . . .
C32 C 1.09699(10) 0.85082(7) 0.54997(7) 0.0152(2) Uani 1 1 d . . . . .
C33 C 1.07437(11) 0.89565(8) 0.46136(7) 0.0178(2) Uani 1 1 d . . . . .
H33 H 1.148956 0.910858 0.417044 0.021 Uiso 1 1 calc R . . . .
C34 C 0.94232(10) 0.91816(7) 0.43777(7) 0.01493(19) Uani 1 1 d . . . . .
C35 C 0.90821(11) 0.96701(7) 0.34585(7) 0.0156(2) Uani 1 1 d . . . . .
C36 C 1.00500(10) 1.00759(8) 0.27823(7) 0.0160(2) Uani 1 1 d . . . . .
H36 H 1.093613 1.005630 0.291603 0.019 Uiso 1 1 calc R . . . .
C37 C 0.97283(11) 1.05124(8) 0.19070(7) 0.0163(2) Uani 1 1 d . . . . .
C38 C 0.84133(11) 1.05288(8) 0.17411(7) 0.0168(2) Uani 1 1 d . . . . .
H38 H 0.818342 1.082408 0.115012 0.020 Uiso 1 1 calc R . . . .
C39 C 0.74130(11) 1.01285(8) 0.24084(7) 0.0160(2) Uani 1 1 d . . . . .
C40 C 0.77604(10) 0.97044(8) 0.32705(7) 0.0160(2) Uani 1 1 d . . . . .
H40 H 0.710152 0.943543 0.373663 0.019 Uiso 1 1 calc R . . . .
C41 C 0.60218(11) 1.01215(8) 0.21530(7) 0.0178(2) Uani 1 1 d . . . . .
C42 C 0.62556(13) 0.94700(10) 0.15448(9) 0.0301(3) Uani 1 1 d . . . . .
H42A H 0.687149 0.973091 0.101399 0.045 Uiso 1 1 calc GR . . . .
H42B H 0.538010 0.946257 0.136759 0.045 Uiso 1 1 calc GR . . . .
H42C H 0.666421 0.880135 0.186498 0.045 Uiso 1 1 calc GR . . . .
C43 C 0.53608(12) 1.11633(9) 0.16534(8) 0.0250(2) Uani 1 1 d . . . . .
H43A H 0.517923 1.157477 0.204645 0.038 Uiso 1 1 calc GR . . . .
H43B H 0.450070 1.114278 0.146462 0.038 Uiso 1 1 calc GR . . . .
H43C H 0.598052 1.143766 0.112993 0.038 Uiso 1 1 calc GR . . . .
C44 C 0.50367(11) 0.97097(9) 0.29699(8) 0.0237(2) Uani 1 1 d . . . . .
H44A H 0.541914 0.902903 0.327511 0.036 Uiso 1 1 calc GR . . . .
H44B H 0.415622 0.973426 0.278087 0.036 Uiso 1 1 calc GR . . . .
H44C H 0.490538 1.010277 0.337558 0.036 Uiso 1 1 calc GR . . . .
C45 C 1.08248(11) 1.09439(8) 0.11774(7) 0.0181(2) Uani 1 1 d . . . . .
C46 C 1.12308(13) 1.17783(9) 0.13953(8) 0.0266(3) Uani 1 1 d . . . . .
H46A H 1.042817 1.228910 0.141742 0.040 Uiso 1 1 calc GR . . . .
H46B H 1.193436 1.205621 0.093453 0.040 Uiso 1 1 calc GR . . . .
H46C H 1.158932 1.152257 0.197303 0.040 Uiso 1 1 calc GR . . . .
C47 C 1.20830(12) 1.01454(9) 0.11370(8) 0.0256(2) Uani 1 1 d . . . . .
H47A H 1.243966 0.988239 0.171540 0.038 Uiso 1 1 calc GR . . . .
H47B H 1.278753 1.042731 0.067965 0.038 Uiso 1 1 calc GR . . . .
H47C H 1.182480 0.961688 0.099013 0.038 Uiso 1 1 calc GR . . . .
C48 C 1.03173(12) 1.13529(10) 0.02586(7) 0.0258(2) Uani 1 1 d . . . . .
H48A H 1.004546 1.082917 0.011209 0.039 Uiso 1 1 calc GR . . . .
H48B H 1.105048 1.161118 -0.018686 0.039 Uiso 1 1 calc GR . . . .
H48C H 0.953118 1.188024 0.026250 0.039 Uiso 1 1 calc GR . . . .
B2 B 0.85359(12) 0.84183(9) 0.59211(8) 0.0179(2) Uani 1 1 d . . . . .

loop_
_atom_site_aniso_label
_atom_site_aniso_U_11
_atom_site_aniso_U_22
_atom_site_aniso_U_33
_atom_site_aniso_U_23
_atom_site_aniso_U_13
_atom_site_aniso_U_12
F1 0.0231(3) 0.0287(4) 0.0196(3) -0.0087(3) -0.0006(3) -0.0008(3)
F2 0.0225(3) 0.0228(3) 0.0262(4) -0.0022(3) -0.0034(3) -0.0068(3)
O1 0.0158(4) 0.0304(4) 0.0153(4) -0.0010(3) 0.0004(3) -0.0068(3)
O2 0.0163(4) 0.0269(4) 0.0152(4) -0.0019(3) -0.0005(3) -0.0068(3)
O3 0.0241(4) 0.0335(5) 0.0157(4) -0.0029(3) -0.0048(3) -0.0016(3)
C1 0.0322(6) 0.0293(6) 0.0229(6) -0.0094(5) -0.0113(5) -0.0023(5)
C2 0.0202(5) 0.0203(5) 0.0144(5) -0.0065(4) -0.0014(4) -0.0003(4)
C3 0.0171(5) 0.0201(5) 0.0160(5) -0.0056(4) 0.0014(4) -0.0029(4)
C4 0.0158(5) 0.0185(5) 0.0158(5) -0.0068(4) 0.0001(4) -0.0020(4)
C5 0.0203(5) 0.0285(6) 0.0159(5) -0.0036(4) -0.0001(4) -0.0058(4)
C6 0.0184(5) 0.0344(6) 0.0220(6) -0.0046(5) 0.0022(4) -0.0084(5)
C7 0.0176(5) 0.0297(6) 0.0227(6) -0.0094(5) -0.0032(4) -0.0025(4)
C8 0.0166(5) 0.0169(5) 0.0159(5) -0.0066(4) 0.0018(4) -0.0034(4)
C9 0.0175(5) 0.0221(5) 0.0148(5) -0.0044(4) 0.0010(4) -0.0063(4)
C10 0.0190(5) 0.0161(5) 0.0145(5) -0.0061(4) 0.0009(4) -0.0045(4)
C11 0.0189(5) 0.0173(5) 0.0135(5) -0.0052(4) -0.0003(4) -0.0030(4)
C12 0.0187(5) 0.0181(5) 0.0153(5) -0.0057(4) 0.0004(4) -0.0046(4)
C13 0.0191(5) 0.0182(5) 0.0151(5) -0.0075(4) -0.0003(4) -0.0033(4)
C14 0.0237(5) 0.0198(5) 0.0135(5) -0.0048(4) -0.0007(4) -0.0043(4)
C15 0.0212(5) 0.0181(5) 0.0150(5) -0.0053(4) 0.0020(4) -0.0052(4)
C16 0.0192(5) 0.0193(5) 0.0161(5) -0.0061(4) 0.0000(4) -0.0051(4)
C17 0.0228(5) 0.0212(5) 0.0161(5) -0.0067(4) -0.0024(4) -0.0063(4)
C18 0.0213(5) 0.0436(7) 0.0226(6) -0.0094(5) -0.0021(5) -0.0108(5)
C19 0.0392(7) 0.0282(6) 0.0347(7) -0.0168(5) -0.0091(6) -0.0070(5)
C20 0.0311(6) 0.0319(6) 0.0218(6) -0.0027(5) -0.0092(5) -0.0103(5)
C21 0.0247(5) 0.0221(5) 0.0165(5) -0.0033(4) 0.0012(4) -0.0086(4)
C22 0.0318(6) 0.0223(6) 0.0223(6) -0.0037(4) 0.0015(5) -0.0078(5)
C23 0.0382(7) 0.0294(6) 0.0234(6) -0.0088(5) 0.0107(5) -0.0118(5)
C24 0.0300(6) 0.0372(7) 0.0301(7) 0.0030(5) -0.0039(5) -0.0188(6)
B1 0.0163(5) 0.0230(6) 0.0147(5) -0.0030(4) 0.0001(4) -0.0043(4)
F3 0.0281(4) 0.0255(4) 0.0302(4) -0.0010(3) -0.0093(3) -0.0111(3)
F4 0.0252(3) 0.0411(4) 0.0207(3) -0.0157(3) -0.0043(3) 0.0057(3)
O4 0.0168(4) 0.0321(4) 0.0128(4) -0.0027(3) -0.0008(3) -0.0088(3)
O5 0.0165(4) 0.0322(4) 0.0130(4) -0.0031(3) -0.0003(3) -0.0084(3)
O6 0.0248(4) 0.0304(4) 0.0194(4) -0.0032(3) -0.0076(3) -0.0045(3)
C25 0.0348(7) 0.0420(8) 0.0211(6) 0.0016(5) -0.0071(5) -0.0130(6)
C26 0.0221(5) 0.0211(5) 0.0168(5) -0.0082(4) -0.0052(4) -0.0010(4)
C27 0.0161(5) 0.0289(6) 0.0241(6) -0.0131(5) -0.0035(4) -0.0021(4)
C28 0.0180(5) 0.0319(6) 0.0208(5) -0.0110(5) 0.0017(4) -0.0066(4)
C29 0.0199(5) 0.0262(6) 0.0162(5) -0.0074(4) 0.0001(4) -0.0055(4)
C30 0.0172(5) 0.0184(5) 0.0151(5) -0.0077(4) -0.0017(4) -0.0021(4)
C31 0.0180(5) 0.0206(5) 0.0152(5) -0.0071(4) -0.0006(4) -0.0038(4)
C32 0.0158(5) 0.0166(5) 0.0147(5) -0.0074(4) 0.0007(4) -0.0040(4)
C33 0.0162(5) 0.0239(5) 0.0130(5) -0.0066(4) 0.0008(4) -0.0031(4)
C34 0.0177(5) 0.0159(5) 0.0128(5) -0.0062(4) 0.0007(4) -0.0053(4)
C35 0.0184(5) 0.0170(5) 0.0129(5) -0.0066(4) -0.0010(4) -0.0038(4)
C36 0.0161(5) 0.0192(5) 0.0148(5) -0.0068(4) -0.0013(4) -0.0050(4)
C37 0.0189(5) 0.0174(5) 0.0143(5) -0.0066(4) 0.0002(4) -0.0058(4)
C38 0.0206(5) 0.0187(5) 0.0122(5) -0.0052(4) -0.0025(4) -0.0043(4)
C39 0.0171(5) 0.0172(5) 0.0153(5) -0.0065(4) -0.0024(4) -0.0032(4)
C40 0.0168(5) 0.0178(5) 0.0142(5) -0.0060(4) 0.0006(4) -0.0045(4)
C41 0.0167(5) 0.0221(5) 0.0160(5) -0.0066(4) -0.0016(4) -0.0054(4)
C42 0.0232(6) 0.0408(7) 0.0373(7) -0.0255(6) -0.0022(5) -0.0080(5)
C43 0.0241(6) 0.0264(6) 0.0230(6) -0.0024(5) -0.0079(4) -0.0049(5)
C44 0.0168(5) 0.0309(6) 0.0212(5) -0.0034(5) -0.0031(4) -0.0060(4)
C45 0.0195(5) 0.0225(5) 0.0131(5) -0.0044(4) -0.0005(4) -0.0079(4)
C46 0.0309(6) 0.0296(6) 0.0235(6) -0.0095(5) 0.0030(5) -0.0167(5)
C47 0.0224(5) 0.0317(6) 0.0208(6) -0.0079(5) 0.0029(4) -0.0053(5)
C48 0.0265(6) 0.0358(6) 0.0144(5) -0.0021(5) -0.0014(4) -0.0130(5)
B2 0.0160(5) 0.0241(6) 0.0130(5) -0.0045(4) -0.0004(4) -0.0050(4)

loop_
_atom_type_symbol
_atom_type_description
_atom_type_scat_dispersion_real
_atom_type_scat_dispersion_imag
_atom_type_scat_source
C C 0.0033 0.0016 'International Tables Vol C Tables 4.2.6.8 and 6.1.1.4'
H H 0.0000 0.0000 'International Tables Vol C Tables 4.2.6.8 and 6.1.1.4'
B B 0.0013 0.0007 'International Tables Vol C Tables 4.2.6.8 and 6.1.1.4'
F F 0.0171 0.0103 'International Tables Vol C Tables 4.2.6.8 and 6.1.1.4'
O O 0.0106 0.0060 'International Tables Vol C Tables 4.2.6.8 and 6.1.1.4'

loop_
_geom_angle_atom_site_label_1
_geom_angle_atom_site_label_2
_geom_angle_atom_site_label_3
_geom_angle
_geom_angle_site_symmetry_1
_geom_angle_site_symmetry_3
_geom_angle_publ_flag
C8 O1 B1 123.09(9) . . ?
C10 O2 B1 122.76(8) . . ?
C2 O3 C1 116.54(9) . . ?
O3 C1 H1A 109.5 . . ?
O3 C1 H1B 109.5 . . ?
O3 C1 H1C 109.5 . . ?
H1A C1 H1B 109.5 . . ?
H1A C1 H1C 109.5 . . ?
H1B C1 H1C 109.5 . . ?
O3 C2 C3 115.51(9) . . ?
O3 C2 C7 123.87(10) . . ?
C3 C2 C7 120.62(10) . . ?
C2 C3 H3 120.1 . . ?
C2 C3 C4 119.89(10) . . ?
C4 C3 H3 120.1 . . ?
C3 C4 C5 119.85(10) . . ?
C3 C4 C8 118.83(9) . . ?
C5 C4 C8 121.29(10) . . ?
C4 C5 H5 120.3 . . ?
C6 C5 C4 119.30(10) . . ?
C6 C5 H5 120.3 . . ?
C5 C6 H6 119.4 . . ?
C5 C6 C7 121.26(10) . . ?
C7 C6 H6 119.4 . . ?
C2 C7 H7 120.5 . . ?
C6 C7 C2 119.09(10) . . ?
C6 C7 H7 120.5 . . ?
O1 C8 C4 115.49(9) . . ?
O1 C8 C9 121.02(10) . . ?
C9 C8 C4 123.49(9) . . ?
C8 C9 H9 120.0 . . ?
C8 C9 C10 120.08(10) . . ?
C10 C9 H9 120.0 . . ?
O2 C10 C9 121.20(9) . . ?
O2 C10 C11 116.11(9) . . ?
C9 C10 C11 122.68(9) . . ?
C12 C11 C10 119.35(9) . . ?
C12 C11 C16 120.50(10) . . ?
C16 C11 C10 120.15(9) . . ?
C11 C12 H12 119.8 . . ?
C11 C12 C13 120.50(10) . . ?
C13 C12 H12 119.8 . . ?
C12 C13 C17 119.98(9) . . ?
C14 C13 C12 117.68(10) . . ?
C14 C13 C17 122.25(9) . . ?
C13 C14 H14 118.4 . . ?
C13 C14 C15 123.19(10) . . ?
C15 C14 H14 118.4 . . ?
C14 C15 C21 119.55(10) . . ?
C16 C15 C14 117.80(10) . . ?
C16 C15 C21 122.65(10) . . ?
C11 C16 H16 119.8 . . ?
C15 C16 C11 120.33(10) . . ?
C15 C16 H16 119.8 . . ?
C13 C17 C18 110.69(9) . . ?
C19 C17 C13 107.99(9) . . ?
C19 C17 C18 108.75(10) . . ?
C19 C17 C20 108.31(10) . . ?
C20 C17 C13 112.48(9) . . ?
C20 C17 C18 108.54(10) . . ?
C17 C18 H18A 109.5 . . ?
C17 C18 H18B 109.5 . . ?
C17 C18 H18C 109.5 . . ?
H18A C18 H18B 109.5 . . ?
H18A C18 H18C 109.5 . . ?
H18B C18 H18C 109.5 . . ?
C17 C19 H19A 109.5 . . ?
C17 C19 H19B 109.5 . . ?
C17 C19 H19C 109.5 . . ?
H19A C19 H19B 109.5 . . ?
H19A C19 H19C 109.5 . . ?
H19B C19 H19C 109.5 . . ?
C17 C20 H20A 109.5 . . ?
C17 C20 H20B 109.5 . . ?
C17 C20 H20C 109.5 . . ?
H20A C20 H20B 109.5 . . ?
H20A C20 H20C 109.5 . . ?
H20B C20 H20C 109.5 . . ?
C15 C21 C22 109.29(9) . . ?
C15 C21 C23 109.62(9) . . ?
C15 C21 C24 112.10(9) . . ?
C22 C21 C23 109.06(10) . . ?
C24 C21 C22 108.19(10) . . ?
C24 C21 C23 108.51(10) . . ?
C21 C22 H22A 109.5 . . ?
C21 C22 H22B 109.5 . . ?
C21 C22 H22C 109.5 . . ?
H22A C22 H22B 109.5 . . ?
H22A C22 H22C 109.5 . . ?
H22B C22 H22C 109.5 . . ?
C21 C23 H23A 109.5 . . ?
C21 C23 H23B 109.5 . . ?
C21 C23 H23C 109.5 . . ?
H23A C23 H23B 109.5 . . ?
H23A C23 H23C 109.5 . . ?
H23B C23 H23C 109.5 . . ?
C21 C24 H24A 109.5 . . ?
C21 C24 H24B 109.5 . . ?
C21 C24 H24C 109.5 . . ?
H24A C24 H24B 109.5 . . ?
H24A C24 H24C 109.5 . . ?
H24B C24 H24C 109.5 . . ?
F1 B1 O1 107.86(9) . . ?
F1 B1 O2 108.63(9) . . ?
F2 B1 F1 111.11(9) . . ?
F2 B1 O1 108.99(9) . . ?
F2 B1 O2 109.07(9) . . ?
O1 B1 O2 111.19(8) . . ?
C34 O4 B2 123.01(8) . . ?
C32 O5 B2 123.07(8) . . ?
C26 O6 C25 117.51(9) . . ?
O6 C25 H25A 109.5 . . ?
O6 C25 H25B 109.5 . . ?
O6 C25 H25C 109.5 . . ?
H25A C25 H25B 109.5 . . ?
H25A C25 H25C 109.5 . . ?
H25B C25 H25C 109.5 . . ?
O6 C26 C27 115.00(10) . . ?
O6 C26 C31 124.54(10) . . ?
C31 C26 C27 120.46(10) . . ?
C26 C27 H27 120.1 . . ?
C28 C27 C26 119.85(10) . . ?
C28 C27 H27 120.1 . . ?
C27 C28 H28 119.7 . . ?
C27 C28 C29 120.59(10) . . ?
C29 C28 H28 119.7 . . ?
C28 C29 H29 120.2 . . ?
C28 C29 C30 119.56(10) . . ?
C30 C29 H29 120.2 . . ?
C29 C30 C31 120.29(10) . . ?
C29 C30 C32 121.46(10) . . ?
C31 C30 C32 118.25(9) . . ?
C26 C31 C30 119.24(10) . . ?
C26 C31 H31 120.4 . . ?
C30 C31 H31 120.4 . . ?
O5 C32 C30 115.19(9) . . ?
O5 C32 C33 121.01(9) . . ?
C33 C32 C30 123.79(9) . . ?
C32 C33 H33 120.1 . . ?
C32 C33 C34 119.88(10) . . ?
C34 C33 H33 120.1 . . ?
O4 C34 C33 121.17(9) . . ?
O4 C34 C35 115.11(9) . . ?
C33 C34 C35 123.72(9) . . ?
C36 C35 C34 121.05(9) . . ?
C36 C35 C40 120.23(9) . . ?
C40 C35 C34 118.71(9) . . ?
C35 C36 H36 119.7 . . ?
C35 C36 C37 120.61(9) . . ?
C37 C36 H36 119.7 . . ?
C36 C37 C45 119.17(9) . . ?
C38 C37 C36 117.79(9) . . ?
C38 C37 C45 123.05(9) . . ?
C37 C38 H38 118.5 . . ?
C37 C38 C39 123.00(9) . . ?
C39 C38 H38 118.5 . . ?
C38 C39 C41 119.30(9) . . ?
C40 C39 C38 117.89(9) . . ?
C40 C39 C41 122.71(9) . . ?
C35 C40 H40 119.8 . . ?
C39 C40 C35 120.48(9) . . ?
C39 C40 H40 119.8 . . ?
C39 C41 C42 108.17(9) . . ?
C43 C41 C39 110.37(9) . . ?
C43 C41 C42 109.24(10) . . ?
C44 C41 C39 111.99(9) . . ?
C44 C41 C42 108.52(9) . . ?
C44 C41 C43 108.50(9) . . ?
C41 C42 H42A 109.5 . . ?
C41 C42 H42B 109.5 . . ?
C41 C42 H42C 109.5 . . ?
H42A C42 H42B 109.5 . . ?
H42A C42 H42C 109.5 . . ?
H42B C42 H42C 109.5 . . ?
C41 C43 H43A 109.5 . . ?
C41 C43 H43B 109.5 . . ?
C41 C43 H43C 109.5 . . ?
H43A C43 H43B 109.5 . . ?
H43A C43 H43C 109.5 . . ?
H43B C43 H43C 109.5 . . ?
C41 C44 H44A 109.5 . . ?
C41 C44 H44B 109.5 . . ?
C41 C44 H44C 109.5 . . ?
H44A C44 H44B 109.5 . . ?
H44A C44 H44C 109.5 . . ?
H44B C44 H44C 109.5 . . ?
C46 C45 C37 108.88(9) . . ?
C46 C45 C47 109.55(9) . . ?
C47 C45 C37 109.75(9) . . ?
C48 C45 C37 112.15(9) . . ?
C48 C45 C46 108.49(9) . . ?
C48 C45 C47 107.97(9) . . ?
C45 C46 H46A 109.5 . . ?
C45 C46 H46B 109.5 . . ?
C45 C46 H46C 109.5 . . ?
H46A C46 H46B 109.5 . . ?
H46A C46 H46C 109.5 . . ?
H46B C46 H46C 109.5 . . ?
C45 C47 H47A 109.5 . . ?
C45 C47 H47B 109.5 . . ?
C45 C47 H47C 109.5 . . ?
H47A C47 H47B 109.5 . . ?
H47A C47 H47C 109.5 . . ?
H47B C47 H47C 109.5 . . ?
C45 C48 H48A 109.5 . . ?
C45 C48 H48B 109.5 . . ?
C45 C48 H48C 109.5 . . ?
H48A C48 H48B 109.5 . . ?
H48A C48 H48C 109.5 . . ?
H48B C48 H48C 109.5 . . ?
F3 B2 F4 111.62(9) . . ?
F3 B2 O4 109.07(9) . . ?
F3 B2 O5 108.87(9) . . ?
F4 B2 O4 107.84(9) . . ?
F4 B2 O5 108.11(9) . . ?
O5 B2 O4 111.34(8) . . ?

loop_
_geom_bond_atom_site_label_1
_geom_bond_atom_site_label_2
_geom_bond_distance
_geom_bond_site_symmetry_2
_geom_bond_publ_flag
F1 B1 1.3816(14) . ?
F2 B1 1.3658(14) . ?
O1 C8 1.3035(12) . ?
O1 B1 1.4891(14) . ?
O2 C10 1.3031(12) . ?
O2 B1 1.4930(14) . ?
O3 C1 1.4230(14) . ?
O3 C2 1.3690(13) . ?
C1 H1A 0.9800 . ?
C1 H1B 0.9800 . ?
C1 H1C 0.9800 . ?
C2 C3 1.3903(15) . ?
C2 C7 1.3933(15) . ?
C3 H3 0.9500 . ?
C3 C4 1.3964(15) . ?
C4 C5 1.4058(15) . ?
C4 C8 1.4696(15) . ?
C5 H5 0.9500 . ?
C5 C6 1.3849(16) . ?
C6 H6 0.9500 . ?
C6 C7 1.3928(16) . ?
C7 H7 0.9500 . ?
C8 C9 1.3876(15) . ?
C9 H9 0.9500 . ?
C9 C10 1.3913(15) . ?
C10 C11 1.4742(14) . ?
C11 C12 1.3945(15) . ?
C11 C16 1.4052(14) . ?
C12 H12 0.9500 . ?
C12 C13 1.4006(15) . ?
C13 C14 1.3941(14) . ?
C13 C17 1.5354(15) . ?
C14 H14 0.9500 . ?
C14 C15 1.4060(15) . ?
C15 C16 1.3907(15) . ?
C15 C21 1.5338(14) . ?
C16 H16 0.9500 . ?
C17 C18 1.5374(16) . ?
C17 C19 1.5321(16) . ?
C17 C20 1.5342(16) . ?
C18 H18A 0.9800 . ?
C18 H18B 0.9800 . ?
C18 H18C 0.9800 . ?
C19 H19A 0.9800 . ?
C19 H19B 0.9800 . ?
C19 H19C 0.9800 . ?
C20 H20A 0.9800 . ?
C20 H20B 0.9800 . ?
C20 H20C 0.9800 . ?
C21 C22 1.5356(16) . ?
C21 C23 1.5399(16) . ?
C21 C24 1.5350(17) . ?
C22 H22A 0.9800 . ?
C22 H22B 0.9800 . ?
C22 H22C 0.9800 . ?
C23 H23A 0.9800 . ?
C23 H23B 0.9800 . ?
C23 H23C 0.9800 . ?
C24 H24A 0.9800 . ?
C24 H24B 0.9800 . ?
C24 H24C 0.9800 . ?
F3 B2 1.3651(14) . ?
F4 B2 1.3741(14) . ?
O4 C34 1.3003(12) . ?
O4 B2 1.4869(14) . ?
O5 C32 1.3032(12) . ?
O5 B2 1.4865(14) . ?
O6 C25 1.4146(15) . ?
O6 C26 1.3697(13) . ?
C25 H25A 0.9800 . ?
C25 H25B 0.9800 . ?
C25 H25C 0.9800 . ?
C26 C27 1.3987(16) . ?
C26 C31 1.3899(15) . ?
C27 H27 0.9500 . ?
C27 C28 1.3853(16) . ?
C28 H28 0.9500 . ?
C28 C29 1.3936(16) . ?
C29 H29 0.9500 . ?
C29 C30 1.3952(15) . ?
C30 C31 1.4081(15) . ?
C30 C32 1.4716(14) . ?
C31 H31 0.9500 . ?
C32 C33 1.3913(14) . ?
C33 H33 0.9500 . ?
C33 C34 1.3914(14) . ?
C34 C35 1.4761(14) . ?
C35 C36 1.3933(14) . ?
C35 C40 1.4080(14) . ?
C36 H36 0.9500 . ?
C36 C37 1.4010(14) . ?
C37 C38 1.3951(14) . ?
C37 C45 1.5357(14) . ?
C38 H38 0.9500 . ?
C38 C39 1.4055(14) . ?
C39 C40 1.3892(14) . ?
C39 C41 1.5365(14) . ?
C40 H40 0.9500 . ?
C41 C42 1.5376(15) . ?
C41 C43 1.5345(16) . ?
C41 C44 1.5336(15) . ?
C42 H42A 0.9800 . ?
C42 H42B 0.9800 . ?
C42 H42C 0.9800 . ?
C43 H43A 0.9800 . ?
C43 H43B 0.9800 . ?
C43 H43C 0.9800 . ?
C44 H44A 0.9800 . ?
C44 H44B 0.9800 . ?
C44 H44C 0.9800 . ?
C45 C46 1.5341(15) . ?
C45 C47 1.5356(16) . ?
C45 C48 1.5308(15) . ?
C46 H46A 0.9800 . ?
C46 H46B 0.9800 . ?
C46 H46C 0.9800 . ?
C47 H47A 0.9800 . ?
C47 H47B 0.9800 . ?
C47 H47C 0.9800 . ?
C48 H48A 0.9800 . ?
C48 H48B 0.9800 . ?
C48 H48C 0.9800 . ?

loop_
_geom_torsion_atom_site_label_1
_geom_torsion_atom_site_label_2
_geom_torsion_atom_site_label_3
_geom_torsion_atom_site_label_4
_geom_torsion
_geom_torsion_site_symmetry_1
_geom_torsion_site_symmetry_2
_geom_torsion_site_symmetry_3
_geom_torsion_site_symmetry_4
_geom_torsion_publ_flag
O1 C8 C9 C10 1.50(16) . . . . ?
O2 C10 C11 C12 19.03(14) . . . . ?
O2 C10 C11 C16 -161.03(9) . . . . ?
O3 C2 C3 C4 -179.36(9) . . . . ?
O3 C2 C7 C6 179.96(11) . . . . ?
C1 O3 C2 C3 179.28(9) . . . . ?
C1 O3 C2 C7 -0.79(16) . . . . ?
C2 C3 C4 C5 -0.87(16) . . . . ?
C2 C3 C4 C8 176.99(9) . . . . ?
C3 C2 C7 C6 -0.12(17) . . . . ?
C3 C4 C5 C6 0.43(17) . . . . ?
C3 C4 C8 O1 0.43(14) . . . . ?
C3 C4 C8 C9 -178.73(10) . . . . ?
C4 C5 C6 C7 0.17(18) . . . . ?
C4 C8 C9 C10 -179.39(9) . . . . ?
C5 C4 C8 O1 178.26(10) . . . . ?
C5 C4 C8 C9 -0.90(16) . . . . ?
C5 C6 C7 C2 -0.32(18) . . . . ?
C7 C2 C3 C4 0.71(16) . . . . ?
C8 O1 B1 F1 110.16(11) . . . . ?
C8 O1 B1 F2 -129.11(10) . . . . ?
C8 O1 B1 O2 -8.84(15) . . . . ?
C8 C4 C5 C6 -177.38(10) . . . . ?
C8 C9 C10 O2 -1.76(16) . . . . ?
C8 C9 C10 C11 177.32(9) . . . . ?
C9 C10 C11 C12 -160.10(10) . . . . ?
C9 C10 C11 C16 19.84(15) . . . . ?
C10 O2 B1 F1 -109.99(11) . . . . ?
C10 O2 B1 F2 128.77(10) . . . . ?
C10 O2 B1 O1 8.55(14) . . . . ?
C10 C11 C12 C13 179.72(9) . . . . ?
C10 C11 C16 C15 179.54(9) . . . . ?
C11 C12 C13 C14 0.84(15) . . . . ?
C11 C12 C13 C17 -175.73(9) . . . . ?
C12 C11 C16 C15 -0.52(16) . . . . ?
C12 C13 C14 C15 -0.78(16) . . . . ?
C12 C13 C17 C18 -44.00(14) . . . . ?
C12 C13 C17 C19 74.95(12) . . . . ?
C12 C13 C17 C20 -165.60(10) . . . . ?
C13 C14 C15 C16 0.07(16) . . . . ?
C13 C14 C15 C21 179.46(10) . . . . ?
C14 C13 C17 C18 139.61(11) . . . . ?
C14 C13 C17 C19 -101.45(12) . . . . ?
C14 C13 C17 C20 18.01(15) . . . . ?
C14 C15 C16 C11 0.58(15) . . . . ?
C14 C15 C21 C22 -61.78(13) . . . . ?
C14 C15 C21 C23 57.70(14) . . . . ?
C14 C15 C21 C24 178.27(11) . . . . ?
C16 C11 C12 C13 -0.22(16) . . . . ?
C16 C15 C21 C22 117.58(11) . . . . ?
C16 C15 C21 C23 -122.94(12) . . . . ?
C16 C15 C21 C24 -2.36(15) . . . . ?
C17 C13 C14 C15 175.70(10) . . . . ?
C21 C15 C16 C11 -178.79(10) . . . . ?
B1 O1 C8 C4 -174.82(9) . . . . ?
B1 O1 C8 C9 4.36(16) . . . . ?
B1 O2 C10 C9 -3.81(15) . . . . ?
B1 O2 C10 C11 177.05(9) . . . . ?
O4 C34 C35 C36 169.75(9) . . . . ?
O4 C34 C35 C40 -11.41(14) . . . . ?
O5 C32 C33 C34 1.27(16) . . . . ?
O6 C26 C27 C28 -179.97(10) . . . . ?
O6 C26 C31 C30 -179.18(10) . . . . ?
C25 O6 C26 C27 177.23(10) . . . . ?
C25 O6 C26 C31 -2.83(16) . . . . ?
C26 C27 C28 C29 -0.61(17) . . . . ?
C27 C26 C31 C30 0.75(16) . . . . ?
C27 C28 C29 C30 0.26(17) . . . . ?
C28 C29 C30 C31 0.60(16) . . . . ?
C28 C29 C30 C32 -179.86(10) . . . . ?
C29 C30 C31 C26 -1.10(15) . . . . ?
C29 C30 C32 O5 -168.33(10) . . . . ?
C29 C30 C32 C33 11.37(16) . . . . ?
C30 C32 C33 C34 -178.42(9) . . . . ?
C31 C26 C27 C28 0.09(16) . . . . ?
C31 C30 C32 O5 11.23(14) . . . . ?
C31 C30 C32 C33 -169.08(10) . . . . ?
C32 O5 B2 F3 112.57(11) . . . . ?
C32 O5 B2 F4 -125.99(10) . . . . ?
C32 O5 B2 O4 -7.71(14) . . . . ?
C32 C30 C31 C26 179.34(9) . . . . ?
C32 C33 C34 O4 -0.84(16) . . . . ?
C32 C33 C34 C35 179.01(9) . . . . ?
C33 C34 C35 C36 -10.10(15) . . . . ?
C33 C34 C35 C40 168.73(10) . . . . ?
C34 O4 B2 F3 -112.03(11) . . . . ?
C34 O4 B2 F4 126.58(10) . . . . ?
C34 O4 B2 O5 8.14(14) . . . . ?
C34 C35 C36 C37 178.10(9) . . . . ?
C34 C35 C40 C39 -177.85(9) . . . . ?
C35 C36 C37 C38 0.28(15) . . . . ?
C35 C36 C37 C45 -179.46(9) . . . . ?
C36 C35 C40 C39 0.99(15) . . . . ?
C36 C37 C38 C39 -0.12(15) . . . . ?
C36 C37 C45 C46 -62.20(13) . . . . ?
C36 C37 C45 C47 57.71(12) . . . . ?
C36 C37 C45 C48 177.72(10) . . . . ?
C37 C38 C39 C40 0.38(15) . . . . ?
C37 C38 C39 C41 -176.10(9) . . . . ?
C38 C37 C45 C46 118.07(11) . . . . ?
C38 C37 C45 C47 -122.02(11) . . . . ?
C38 C37 C45 C48 -2.01(14) . . . . ?
C38 C39 C40 C35 -0.81(15) . . . . ?
C38 C39 C41 C42 63.59(13) . . . . ?
C38 C39 C41 C43 -55.87(12) . . . . ?
C38 C39 C41 C44 -176.87(9) . . . . ?
C40 C35 C36 C37 -0.72(15) . . . . ?
C40 C39 C41 C42 -112.72(11) . . . . ?
C40 C39 C41 C43 127.82(11) . . . . ?
C40 C39 C41 C44 6.82(14) . . . . ?
C41 C39 C40 C35 175.54(9) . . . . ?
C45 C37 C38 C39 179.61(10) . . . . ?
B2 O4 C34 C33 -4.35(15) . . . . ?
B2 O4 C34 C35 175.79(9) . . . . ?
B2 O5 C32 C30 -176.78(9) . . . . ?
B2 O5 C32 C33 3.51(15) . . . . ?
